data_2222557
loop_
_publ_author_name
'Dhifet, Mondher'
'Belkhiria, Mohamed Salah'
'Daran, Jean-Claude'
'Nasri, Habib'

_publ_section_title
;(Cryptand-222)potassium(+)
 (hydrogensulfido)[5,10,15,20-tetrakis(2-pivalamidophenyl)porphyrinato]ferrate(II)
;
_journal_coeditor_code BG2280
_journal_issue 8
_journal_name_full 'Acta Crystallographica Section E'
_journal_page_first m967
_journal_page_last m968
_journal_paper_doi 10.1107/S1600536809028104
_journal_volume 65
_journal_year 2009
_chemical_formula_iupac '[K (C18 H36 N2 O6)] [Fe (C64 H64 N8 O4) (H S)]'
_chemical_formula_moiety 'C64 H64 Fe N8 O4 S, C18 H36 K N2 O6'
_chemical_formula_sum 'C82 H101 Fe K N10 O10 S'
_chemical_formula_weight 1513.74
_chemical_name_common Iron(II)(hydrosulfido)-tetrakis(pivalamidophenyl)porphirinate
_chemical_name_systematic
;
(Cryptand-222)potassium(+) (hydrogensulfido)[5,10,15,20-tetrakis(2-
pivalamidophenyl)porphyrinato]ferrate(II)
;
_space_group_IT_number 14
_symmetry_cell_setting monoclinic
_symmetry_space_group_name_Hall '-P 2yn'
_symmetry_space_group_name_H-M 'P 1 21/n 1'
_atom_sites_solution_hydrogens geom
_atom_sites_solution_primary direct
_atom_sites_solution_secondary difmap
_audit_creation_method SHELXL-97
_cell_angle_alpha 90.00
_cell_angle_beta 100.611(2)
_cell_angle_gamma 90.00
_cell_formula_units_Z 4
_cell_length_a 17.9327(7)
_cell_length_b 21.5340(7)
_cell_length_c 22.7670(9)
_cell_measurement_reflns_used 9881
_cell_measurement_temperature 180(2)
_cell_measurement_theta_max 23.90
_cell_measurement_theta_min 2.60
_cell_volume 8641.4(6)
_computing_cell_refinement 'SAINT (Bruker, 2007)'
_computing_data_collection 'APEX2 (Bruker, 2007)'
_computing_data_reduction 'SAINT (Bruker, 2007)'
_computing_molecular_graphics 'ORTEPIII (Burnett & Johnson, 1996) and ORTEP-3 for Windows (Farrugia, 1997)'
_computing_publication_material 'SHELXL97 (Sheldrick, 2008)'
_computing_structure_refinement 'SHELXL97 (Sheldrick, 2008)'
_computing_structure_solution 'SIR2004 (Burla <i>et al.</i>,  2005)'
_diffrn_ambient_temperature 180(2)
_diffrn_measured_fraction_theta_full 0.998
_diffrn_measured_fraction_theta_max 0.998
_diffrn_measurement_device_type 'Bruker APEXII CCD area-detector'
_diffrn_measurement_method '\f and \w'
_diffrn_radiation_monochromator graphite
_diffrn_radiation_source 'fine-focus sealed tube'
_diffrn_radiation_type MoK\a
_diffrn_radiation_wavelength 0.71073
_diffrn_reflns_av_R_equivalents 0.0483
_diffrn_reflns_av_sigmaI/netI 0.0263
_diffrn_reflns_limit_h_max 19
_diffrn_reflns_limit_h_min -17
_diffrn_reflns_limit_k_max 22
_diffrn_reflns_limit_k_min -23
_diffrn_reflns_limit_l_max 25
_diffrn_reflns_limit_l_min -25
_diffrn_reflns_number 144342
_diffrn_reflns_theta_full 23.22
_diffrn_reflns_theta_max 23.22
_diffrn_reflns_theta_min 1.60
_exptl_absorpt_coefficient_mu 0.305
_exptl_absorpt_correction_T_max 0.937
_exptl_absorpt_correction_T_min 0.842
_exptl_absorpt_correction_type multi-scan
_exptl_absorpt_process_details '(SADABS; Bruker, 2007)'
_exptl_crystal_colour 'Dark purple'
_exptl_crystal_density_diffrn 1.164
_exptl_crystal_density_method 'not measured'
_exptl_crystal_description Prism
_exptl_crystal_F_000 3216
_exptl_crystal_size_max 0.25
_exptl_crystal_size_mid 0.24
_exptl_crystal_size_min 0.21
_refine_diff_density_max 0.577
_refine_diff_density_min -0.453
_refine_ls_extinction_method none
_refine_ls_goodness_of_fit_ref 1.048
_refine_ls_hydrogen_treatment constr
_refine_ls_matrix_type full
_refine_ls_number_parameters 965
_refine_ls_number_reflns 12322
_refine_ls_number_restraints 9
_refine_ls_restrained_S_all 1.052
_refine_ls_R_factor_all 0.0566
_refine_ls_R_factor_gt 0.0455
_refine_ls_shift/su_max 0.048
_refine_ls_shift/su_mean 0.001
_refine_ls_structure_factor_coef Fsqd
_refine_ls_weighting_details 'calc w=1/[\s^2^(Fo^2^)+(0.0663P)^2^+5.9377P] where P=(Fo^2^+2Fc^2^)/3'
_refine_ls_weighting_scheme calc
_refine_ls_wR_factor_gt 0.1226
_refine_ls_wR_factor_ref 0.1282
_reflns_number_gt 10135
_reflns_number_total 12322
_reflns_threshold_expression I>2\s(I)
_cod_data_source_file bg2280.cif
_cod_data_source_block I
_cod_original_sg_symbol_H-M 'P 21/n'
_cod_database_code 2222557
_cod_database_fobs_code 2222557

loop_
_symmetry_equiv_pos_as_xyz
'x, y, z'
'-x+1/2, y+1/2, -z+1/2'
'-x, -y, -z'
'x-1/2, -y-1/2, z-1/2'

loop_
_atom_site_type_symbol
_atom_site_label
_atom_site_fract_x
_atom_site_fract_y
_atom_site_fract_z
_atom_site_U_iso_or_equiv
_atom_site_adp_type
_atom_site_calc_flag
_atom_site_refinement_flags
_atom_site_occupancy
_atom_site_disorder_assembly
_atom_site_disorder_group
Fe Fe 0.042199(18) 0.071342(15) 0.229070(15) 0.02035(11) Uani d . 1 . .
K K 0.24658(3) 0.14983(3) 0.04404(3) 0.03328(16) Uani d . 1 . .
S S 0.00525(5) 0.04132(4) 0.31693(3) 0.0438(2) Uani d . 1 . .
O O1 0.35902(15) -0.05101(13) 0.44571(15) 0.0879(10) Uani d . 1 . .
O O2 -0.00865(15) 0.30157(11) 0.44698(11) 0.0663(7) Uani d . 1 . .
O O3 -0.38816(13) 0.07683(15) 0.18152(12) 0.0819(9) Uani d . 1 . .
O O4 -0.10604(18) -0.25034(13) 0.24074(15) 0.0954(11) Uani d . 1 . .
O O5 0.17791(11) 0.21220(9) -0.06246(9) 0.0422(5) Uani d . 1 . .
O O6 0.30993(11) 0.14053(10) -0.05905(9) 0.0468(5) Uani d . 1 . .
O O7 0.23261(11) 0.01974(9) 0.05618(8) 0.0381(5) Uani d . 1 . .
O O8 0.11064(11) 0.10019(10) 0.06719(10) 0.0475(5) Uani d . 1 . .
O O9 0.26318(11) 0.25534(9) 0.12075(8) 0.0413(5) Uani d . 1 . .
O O10 0.38436(10) 0.17024(8) 0.12576(9) 0.0359(5) Uani d . 1 . .
N N1 0.12768(11) 0.00670(9) 0.22448(9) 0.0227(5) Uani d . 1 . .
N N2 0.12981(11) 0.13726(9) 0.25363(9) 0.0249(5) Uani d . 1 . .
N N3 -0.02512(12) 0.14767(9) 0.19543(10) 0.0269(5) Uani d . 1 . .
N N4 -0.02802(11) 0.01795(9) 0.16376(9) 0.0236(5) Uani d . 1 . .
N N5 0.29610(13) 0.02326(11) 0.38752(10) 0.0374(6) Uani d . 1 . .
H HN5 0.2535 0.0446 0.3810 0.045 Uiso calc R 1 . .
N N6 0.01197(18) 0.25758(12) 0.36235(12) 0.0554(8) Uani d . 1 . .
H HN6 0.0154 0.2213 0.3453 0.067 Uiso calc R 1 . .
N N7 -0.26586(13) 0.08270(12) 0.16940(11) 0.0416(6) Uani d . 1 . .
H HN7 -0.2193 0.0753 0.1882 0.050 Uiso calc R 1 . .
N N8 -0.02707(13) -0.17059(10) 0.23845(10) 0.0357(6) Uani d . 1 . .
H HN8 -0.0134 -0.1341 0.2543 0.043 Uiso calc R 1 . .
N N9 0.11215(14) 0.23331(12) 0.04717(11) 0.0453(6) Uani d . 1 . .
N N10 0.38315(12) 0.06590(10) 0.04173(10) 0.0341(5) Uani d . 1 . .
C C1 0.11518(14) -0.05461(11) 0.20873(11) 0.0230(6) Uani d . 1 . .
C C2 0.18483(15) -0.08910(12) 0.22589(11) 0.0290(6) Uani d . 1 . .
H H2 0.1913 -0.1324 0.2208 0.035 Uiso calc R 1 . .
C C3 0.23912(15) -0.04840(12) 0.25046(12) 0.0292(6) Uani d . 1 . .
H H3 0.2910 -0.0575 0.2654 0.035 Uiso calc R 1 . .
C C4 0.20305(14) 0.01169(11) 0.24964(11) 0.0241(6) Uani d . 1 . .
C C5 0.23965(14) 0.06684(12) 0.27127(11) 0.0250(6) Uani d . 1 . .
C C6 0.20471(14) 0.12472(12) 0.27393(11) 0.0260(6) Uani d . 1 . .
C C7 0.24232(15) 0.17981(12) 0.30131(12) 0.0320(6) Uani d . 1 . .
H H7 0.2946 0.1836 0.3184 0.038 Uiso calc R 1 . .
C C8 0.18931(15) 0.22458(12) 0.29799(12) 0.0331(7) Uani d . 1 . .
H H8 0.1969 0.2657 0.3129 0.040 Uiso calc R 1 . .
C C9 0.11896(14) 0.19838(11) 0.26752(11) 0.0264(6) Uani d . 1 . .
C C10 0.05056(15) 0.23077(12) 0.25186(12) 0.0281(6) Uani d . 1 . .
C C11 -0.01628(15) 0.20707(12) 0.21737(12) 0.0303(6) Uani d . 1 . .
C C12 -0.08348(16) 0.24277(13) 0.19642(15) 0.0433(8) Uani d . 1 . .
H H12 -0.0921 0.2847 0.2062 0.052 Uiso calc R 1 . .
C C13 -0.13204(16) 0.20557(13) 0.16026(15) 0.0449(8) Uani d . 1 . .
H H13 -0.1809 0.2166 0.1391 0.054 Uiso calc R 1 . .
C C14 -0.09595(14) 0.14579(12) 0.15975(12) 0.0304(6) Uani d . 1 . .
C C15 -0.12845(14) 0.09360(12) 0.12770(12) 0.0283(6) Uani d . 1 . .
C C16 -0.09700(13) 0.03408(11) 0.13037(11) 0.0246(6) Uani d . 1 . .
C C17 -0.13244(15) -0.01987(12) 0.09970(12) 0.0298(6) Uani d . 1 . .
H H17 -0.1802 -0.0212 0.0735 0.036 Uiso calc R 1 . .
C C18 -0.08482(15) -0.06829(12) 0.11526(12) 0.0292(6) Uani d . 1 . .
H H18 -0.0932 -0.1101 0.1025 0.035 Uiso calc R 1 . .
C C19 -0.01910(14) -0.04436(11) 0.15478(11) 0.0240(6) Uani d . 1 . .
C C20 0.04683(14) -0.07882(11) 0.17727(11) 0.0237(6) Uani d . 1 . .
C C21 0.32344(14) 0.06323(11) 0.29518(12) 0.0260(6) Uani d . 1 . .
C C22 0.37551(15) 0.08190(12) 0.26052(13) 0.0308(6) Uani d . 1 . .
H H22 0.3578 0.0977 0.2215 0.037 Uiso calc R 1 . .
C C23 0.45264(15) 0.07790(12) 0.28170(14) 0.0357(7) Uani d . 1 . .
H H23 0.4876 0.0905 0.2574 0.043 Uiso calc R 1 . .
C C24 0.47844(15) 0.05530(13) 0.33885(14) 0.0378(7) Uani d . 1 . .
H H24 0.5314 0.0524 0.3537 0.045 Uiso calc R 1 . .
C C25 0.42799(15) 0.03695(13) 0.37424(13) 0.0360(7) Uani d . 1 . .
H H25 0.4463 0.0219 0.4135 0.043 Uiso calc R 1 . .
C C26 0.35034(15) 0.04034(12) 0.35277(12) 0.0308(6) Uani d . 1 . .
C C27 0.30111(17) -0.02178(14) 0.42973(14) 0.0442(8) Uani d . 1 . .
C C28 0.2289(2) -0.03436(15) 0.45455(15) 0.0511(8) Uani d . 1 . .
C C29 0.2517(3) -0.0560(2) 0.5186(2) 0.0941(13) Uani d . 1 . .
H H29A 0.2896 -0.0892 0.5207 0.141 Uiso calc R 1 . .
H H29B 0.2070 -0.0718 0.5329 0.141 Uiso calc R 1 . .
H H29C 0.2734 -0.0211 0.5437 0.141 Uiso calc R 1 . .
C C30 0.1771(2) 0.02138(19) 0.4526(2) 0.0719(11) Uani d . 1 . .
H H30A 0.2057 0.0566 0.4726 0.108 Uiso calc R 1 . .
H H30B 0.1350 0.0113 0.4729 0.108 Uiso calc R 1 . .
H H30C 0.1570 0.0323 0.4109 0.108 Uiso calc R 1 . .
C C31 0.1864(3) -0.0861(2) 0.4166(2) 0.0855(11) Uani d . 1 . .
H H31A 0.1708 -0.0716 0.3754 0.128 Uiso calc R 1 . .
H H31B 0.1414 -0.0977 0.4328 0.128 Uiso calc R 1 . .
H H31C 0.2197 -0.1223 0.4172 0.128 Uiso calc R 1 . .
C C32 0.04810(15) 0.29677(12) 0.27287(13) 0.0324(7) Uani d . 1 . .
C C33 0.06150(16) 0.34574(13) 0.23722(15) 0.0394(7) Uani d . 1 . .
H H33 0.0751 0.3375 0.1996 0.047 Uiso calc R 1 . .
C C34 0.05545(17) 0.40705(14) 0.25541(16) 0.0460(8) Uani d . 1 . .
H H34 0.0651 0.4404 0.2306 0.055 Uiso calc R 1 . .
C C35 0.03542(19) 0.41843(14) 0.30961(17) 0.0515(9) Uani d . 1 . .
H H35 0.0303 0.4601 0.3219 0.062 Uiso calc R 1 . .
C C36 0.02253(19) 0.37037(15) 0.34681(16) 0.0522(9) Uani d . 1 . .
H H36 0.0099 0.3791 0.3847 0.063 Uiso calc R 1 . .
C C37 0.02810(17) 0.30929(13) 0.32848(14) 0.0405(7) Uani d . 1 . .
C C38 -0.00786(16) 0.25520(15) 0.41683(13) 0.0410(8) Uani d . 1 . .
C C39 -0.02581(18) 0.19145(15) 0.43781(14) 0.0454(8) Uani d . 1 . .
C C40 -0.0543(2) 0.1989(2) 0.49710(16) 0.0730(11) Uani d . 1 . .
H H40A -0.0147 0.2184 0.5267 0.110 Uiso calc R 1 . .
H H40B -0.0666 0.1580 0.5116 0.110 Uiso calc R 1 . .
H H40C -0.0998 0.2251 0.4908 0.110 Uiso calc R 1 . .
C C41 0.0468(2) 0.15148(17) 0.44790(18) 0.0649(10) Uani d . 1 . .
H H41A 0.0641 0.1459 0.4099 0.097 Uiso calc R 1 . .
H H41B 0.0359 0.1108 0.4637 0.097 Uiso calc R 1 . .
H H41C 0.0864 0.1723 0.4765 0.097 Uiso calc R 1 . .
C C42 -0.08738(19) 0.15999(16) 0.39233(16) 0.0546(9) Uani d . 1 . .
H H42A -0.1321 0.1870 0.3839 0.082 Uiso calc R 1 . .
H H42B -0.1014 0.1204 0.4086 0.082 Uiso calc R 1 . .
H H42C -0.0683 0.1524 0.3553 0.082 Uiso calc R 1 . .
C C43 -0.20380(15) 0.10628(12) 0.08782(13) 0.0328(7) Uani d . 1 . .
C C44 -0.20574(18) 0.12848(14) 0.03058(13) 0.0426(7) Uani d . 1 . .
H H44 -0.1603 0.1301 0.0149 0.051 Uiso calc R 1 . .
C C45 -0.2733(2) 0.14838(14) -0.00416(15) 0.0527(9) Uani d . 1 . .
H H45 -0.2739 0.1640 -0.0433 0.063 Uiso calc R 1 . .
C C46 -0.3394(2) 0.14545(15) 0.01823(17) 0.0555(10) Uani d . 1 . .
H H46 -0.3856 0.1592 -0.0055 0.067 Uiso calc R 1 . .
C C47 -0.33912(17) 0.12266(15) 0.07501(15) 0.0479(8) Uani d . 1 . .
H H47 -0.3851 0.1205 0.0900 0.057 Uiso calc R 1 . .
C C48 -0.27131(15) 0.10290(13) 0.11028(13) 0.0364(7) Uani d . 1 . .
C C49 -0.32059(17) 0.07264(15) 0.20256(16) 0.0484(8) Uani d . 1 . .
C C50 -0.29353(17) 0.05719(15) 0.26818(15) 0.0465(8) Uani d . 1 . .
C C51 -0.20843(18) 0.0463(2) 0.28585(17) 0.0646(10) Uani d . 1 . .
H H51A -0.1931 0.0131 0.2611 0.097 Uiso calc R 1 . .
H H51B -0.1962 0.0341 0.3280 0.097 Uiso calc R 1 . .
H H51C -0.1812 0.0845 0.2798 0.097 Uiso calc R 1 . .
C C52 -0.3360(2) -0.00087(18) 0.2830(2) 0.0731(11) Uani d . 1 . .
H H52A -0.3908 0.0066 0.2731 0.110 Uiso calc R 1 . .
H H52B -0.3214 -0.0102 0.3257 0.110 Uiso calc R 1 . .
H H52C -0.3229 -0.0361 0.2596 0.110 Uiso calc R 1 . .
C C53 -0.3165(2) 0.11162(18) 0.30420(17) 0.0674(10) Uani d . 1 . .
H H53A -0.2882 0.1488 0.2967 0.101 Uiso calc R 1 . .
H H53B -0.3051 0.1015 0.3469 0.101 Uiso calc R 1 . .
H H53C -0.3710 0.1194 0.2921 0.101 Uiso calc R 1 . .
C C54 0.04742(14) -0.14673(11) 0.16275(12) 0.0264(6) Uani d . 1 . .
C C55 0.08766(15) -0.16758(12) 0.12005(12) 0.0311(6) Uani d . 1 . .
H H55 0.1117 -0.1380 0.0988 0.037 Uiso calc R 1 . .
C C56 0.09408(16) -0.22982(13) 0.10731(13) 0.0362(7) Uani d . 1 . .
H H56 0.1218 -0.2428 0.0777 0.043 Uiso calc R 1 . .
C C57 0.05944(15) -0.27283(12) 0.13851(13) 0.0360(7) Uani d . 1 . .
H H57 0.0642 -0.3159 0.1308 0.043 Uiso calc R 1 . .
C C58 0.01841(16) -0.25414(12) 0.18040(13) 0.0342(7) Uani d . 1 . .
H H58 -0.0057 -0.2842 0.2010 0.041 Uiso calc R 1 . .
C C59 0.01175(14) -0.19128(12) 0.19310(12) 0.0280(6) Uani d . 1 . .
C C60 -0.08233(19) -0.20026(15) 0.26013(15) 0.0465(8) Uani d D 1 A .
C C61 -0.1158(2) -0.16870(16) 0.30932(16) 0.0539(9) Uani d D 1 . .
C C62 -0.1268(3) -0.2177(2) 0.3550(2) 0.0813(9) Uani d PD 0.84 A 1
H H62A -0.0777 -0.2361 0.3722 0.122 Uiso calc PR 0.84 A 1
H H62B -0.1610 -0.2501 0.3354 0.122 Uiso calc PR 0.84 A 1
H H62C -0.1490 -0.1984 0.3868 0.122 Uiso calc PR 0.84 A 1
C C63 -0.0624(3) -0.1185(3) 0.3436(2) 0.0813(9) Uani d PD 0.84 A 1
H H63A -0.0826 -0.1048 0.3786 0.122 Uiso calc PR 0.84 A 1
H H63B -0.0593 -0.0830 0.3172 0.122 Uiso calc PR 0.84 A 1
H H63C -0.0117 -0.1362 0.3566 0.122 Uiso calc PR 0.84 A 1
C C64 -0.1933(3) -0.1425(3) 0.2813(2) 0.0813(9) Uani d PD 0.84 A 1
H H64A -0.2248 -0.1757 0.2602 0.122 Uiso calc PR 0.84 A 1
H H64B -0.1868 -0.1096 0.2529 0.122 Uiso calc PR 0.84 A 1
H H64C -0.2180 -0.1254 0.3127 0.122 Uiso calc PR 0.84 A 1
C C62A -0.0701(13) -0.1780(13) 0.3665(7) 0.0813(9) Uani d PD 0.16 A 2
H H62D -0.0323 -0.1447 0.3746 0.122 Uiso calc PR 0.16 A 2
H H62E -0.0444 -0.2182 0.3673 0.122 Uiso calc PR 0.16 A 2
H H62F -0.1022 -0.1774 0.3970 0.122 Uiso calc PR 0.16 A 2
C C63A -0.1457(16) -0.1036(9) 0.2853(11) 0.0813(9) Uani d PD 0.16 A 2
H H63D -0.1841 -0.0891 0.3077 0.122 Uiso calc PR 0.16 A 2
H H63E -0.1684 -0.1069 0.2429 0.122 Uiso calc PR 0.16 A 2
H H63F -0.1035 -0.0740 0.2904 0.122 Uiso calc PR 0.16 A 2
C C64A -0.1985(10) -0.2025(12) 0.2985(11) 0.0813(9) Uani d PD 0.16 A 2
H H64D -0.1918 -0.2476 0.2987 0.122 Uiso calc PR 0.16 A 2
H H64E -0.2280 -0.1894 0.2599 0.122 Uiso calc PR 0.16 A 2
H H64F -0.2256 -0.1906 0.3305 0.122 Uiso calc PR 0.16 A 2
C C65 0.08101(17) 0.25233(16) -0.01462(15) 0.0504(8) Uani d . 1 . .
H H65A 0.0482 0.2891 -0.0136 0.061 Uiso calc R 1 . .
H H65B 0.0489 0.2184 -0.0348 0.061 Uiso calc R 1 . .
C C66 0.14054(18) 0.26764(15) -0.05033(15) 0.0495(8) Uani d . 1 . .
H H66A 0.1170 0.2878 -0.0883 0.059 Uiso calc R 1 . .
H H66B 0.1777 0.2969 -0.0278 0.059 Uiso calc R 1 . .
C C67 0.23079(19) 0.22303(17) -0.10065(15) 0.0551(9) Uani d . 1 . .
H H67A 0.2700 0.2527 -0.0815 0.066 Uiso calc R 1 . .
H H67B 0.2044 0.2414 -0.1387 0.066 Uiso calc R 1 . .
C C68 0.26767(19) 0.16304(17) -0.11297(14) 0.0529(9) Uani d . 1 . .
H H68A 0.2285 0.1324 -0.1300 0.063 Uiso calc R 1 . .
H H68B 0.3014 0.1699 -0.1422 0.063 Uiso calc R 1 . .
C C69 0.35155(18) 0.08645(16) -0.06728(14) 0.0471(8) Uani d . 1 . .
H H69A 0.3747 0.0910 -0.1033 0.057 Uiso calc R 1 . .
H H69B 0.3173 0.0500 -0.0730 0.057 Uiso calc R 1 . .
C C70 0.41275(17) 0.07682(15) -0.01301(14) 0.0436(8) Uani d . 1 . .
H H70A 0.4443 0.0409 -0.0202 0.052 Uiso calc R 1 . .
H H70B 0.4459 0.1139 -0.0074 0.052 Uiso calc R 1 . .
C C71 0.35853(17) 0.00097(13) 0.04389(13) 0.0387(7) Uani d . 1 . .
H H71A 0.4034 -0.0254 0.0582 0.046 Uiso calc R 1 . .
H H71B 0.3360 -0.0128 0.0030 0.046 Uiso calc R 1 . .
C C72 0.30177(17) -0.00817(13) 0.08382(13) 0.0401(7) Uani d . 1 . .
H H72A 0.2940 -0.0531 0.0900 0.048 Uiso calc R 1 . .
H H72B 0.3203 0.0112 0.1232 0.048 Uiso calc R 1 . .
C C73 0.17263(18) 0.00352(15) 0.08625(15) 0.0482(8) Uani d . 1 . .
H H73A 0.1859 0.0159 0.1288 0.058 Uiso calc R 1 . .
H H73B 0.1649 -0.0420 0.0846 0.058 Uiso calc R 1 . .
C C74 0.10171(18) 0.03529(16) 0.05767(15) 0.0501(9) Uani d . 1 . .
H H74A 0.0910 0.0263 0.0143 0.060 Uiso calc R 1 . .
H H74B 0.0585 0.0200 0.0752 0.060 Uiso calc R 1 . .
C C75 0.04258(18) 0.13371(17) 0.04986(17) 0.0559(9) Uani d . 1 . .
H H75A 0.0013 0.1137 0.0665 0.067 Uiso calc R 1 . .
H H75B 0.0280 0.1341 0.0058 0.067 Uiso calc R 1 . .
C C76 0.05434(19) 0.19858(18) 0.07278(18) 0.0610(10) Uani d . 1 . .
H H76A 0.0055 0.2212 0.0635 0.073 Uiso calc R 1 . .
H H76B 0.0700 0.1973 0.1168 0.073 Uiso calc R 1 . .
C C77 0.13663(19) 0.28846(16) 0.08408(16) 0.0559(9) Uani d . 1 . .
H H77A 0.0917 0.3073 0.0967 0.067 Uiso calc R 1 . .
H H77B 0.1577 0.3194 0.0594 0.067 Uiso calc R 1 . .
C C78 0.19482(19) 0.27468(17) 0.13848(15) 0.0542(9) Uani d . 1 . .
H H78A 0.2044 0.3123 0.1638 0.065 Uiso calc R 1 . .
H H78B 0.1761 0.2415 0.1621 0.065 Uiso calc R 1 . .
C C79 0.32435(17) 0.25103(15) 0.16984(13) 0.0436(8) Uani d . 1 . .
H H79A 0.3122 0.2203 0.1990 0.052 Uiso calc R 1 . .
H H79B 0.3327 0.2918 0.1901 0.052 Uiso calc R 1 . .
C C80 0.39374(16) 0.23183(14) 0.14824(14) 0.0401(7) Uani d . 1 . .
H H80A 0.4032 0.2603 0.1163 0.048 Uiso calc R 1 . .
H H80B 0.4379 0.2338 0.1814 0.048 Uiso calc R 1 . .
C C81 0.45188(16) 0.14729(13) 0.10798(15) 0.0409(7) Uani d . 1 . .
H H81A 0.4961 0.1539 0.1404 0.049 Uiso calc R 1 . .
H H81B 0.4610 0.1697 0.0720 0.049 Uiso calc R 1 . .
C C82 0.44180(16) 0.07922(13) 0.09470(14) 0.0405(7) Uani d . 1 . .
H H82A 0.4907 0.0617 0.0883 0.049 Uiso calc R 1 . .
H H82B 0.4280 0.0581 0.1298 0.049 Uiso calc R 1 . .

loop_
_atom_site_aniso_label
_atom_site_aniso_U_11
_atom_site_aniso_U_22
_atom_site_aniso_U_33
_atom_site_aniso_U_12
_atom_site_aniso_U_13
_atom_site_aniso_U_23
Fe 0.01704(19) 0.0154(2) 0.0283(2) -0.00017(14) 0.00341(15) -0.00347(14)
K 0.0293(3) 0.0334(4) 0.0363(3) -0.0034(3) 0.0036(3) 0.0028(3)
S 0.0485(5) 0.0474(5) 0.0400(4) -0.0011(4) 0.0204(4) -0.0003(3)
O1 0.0568(17) 0.0754(19) 0.135(3) 0.0238(15) 0.0276(17) 0.0608(19)
O2 0.0808(18) 0.0550(15) 0.0675(16) -0.0020(13) 0.0252(14) -0.0329(13)
O3 0.0221(13) 0.138(3) 0.0820(19) 0.0016(14) 0.0007(12) 0.0137(17)
O4 0.112(2) 0.0556(18) 0.141(3) -0.0473(17) 0.083(2) -0.0369(18)
O5 0.0377(12) 0.0403(12) 0.0470(12) -0.0046(10) 0.0035(10) 0.0119(9)
O6 0.0394(12) 0.0632(15) 0.0381(12) 0.0054(11) 0.0077(10) 0.0104(10)
O7 0.0401(12) 0.0375(11) 0.0389(11) -0.0100(9) 0.0130(9) 0.0057(9)
O8 0.0331(12) 0.0490(14) 0.0616(14) -0.0078(10) 0.0120(10) 0.0029(11)
O9 0.0397(12) 0.0452(12) 0.0368(11) 0.0075(10) 0.0014(9) -0.0046(9)
O10 0.0298(10) 0.0298(11) 0.0463(12) -0.0031(8) 0.0023(9) -0.0008(9)
N1 0.0207(11) 0.0191(12) 0.0283(11) -0.0018(9) 0.0046(9) -0.0009(9)
N2 0.0230(12) 0.0188(12) 0.0320(12) 0.0005(9) 0.0027(9) -0.0023(9)
N3 0.0236(12) 0.0189(12) 0.0372(13) -0.0006(9) 0.0027(10) -0.0044(9)
N4 0.0220(11) 0.0183(11) 0.0307(12) 0.0012(9) 0.0054(9) -0.0031(9)
N5 0.0307(13) 0.0445(15) 0.0372(13) 0.0070(11) 0.0072(11) 0.0071(11)
N6 0.090(2) 0.0294(15) 0.0535(17) -0.0027(14) 0.0303(16) -0.0174(12)
N7 0.0185(12) 0.0541(16) 0.0495(16) 0.0050(11) -0.0011(11) -0.0054(12)
N8 0.0442(14) 0.0206(12) 0.0445(14) -0.0033(11) 0.0137(12) -0.0002(10)
N9 0.0373(14) 0.0464(16) 0.0503(16) 0.0062(12) 0.0031(12) 0.0006(12)
N10 0.0276(12) 0.0309(13) 0.0435(14) -0.0035(10) 0.0060(11) 0.0038(10)
C1 0.0226(14) 0.0196(14) 0.0278(14) -0.0014(11) 0.0074(11) 0.0004(11)
C2 0.0312(15) 0.0203(14) 0.0352(15) 0.0030(12) 0.0055(12) 0.0017(11)
C3 0.0236(14) 0.0259(15) 0.0365(15) 0.0027(12) 0.0012(12) 0.0002(12)
C4 0.0233(14) 0.0224(14) 0.0266(14) 0.0007(11) 0.0044(11) 0.0010(11)
C5 0.0223(13) 0.0265(15) 0.0260(14) -0.0017(11) 0.0040(11) -0.0004(11)
C6 0.0234(14) 0.0234(14) 0.0304(14) -0.0010(11) 0.0031(11) 0.0007(11)
C7 0.0264(15) 0.0259(15) 0.0408(16) -0.0037(12) -0.0012(12) -0.0038(12)
C8 0.0327(16) 0.0224(15) 0.0422(17) -0.0057(13) 0.0020(13) -0.0089(12)
C9 0.0280(15) 0.0216(14) 0.0295(14) -0.0009(11) 0.0056(11) -0.0024(11)
C10 0.0299(15) 0.0191(14) 0.0361(15) 0.0004(12) 0.0085(12) -0.0058(11)
C11 0.0278(15) 0.0217(15) 0.0405(16) 0.0005(12) 0.0042(12) -0.0066(12)
C12 0.0349(17) 0.0218(15) 0.069(2) 0.0075(13) -0.0017(15) -0.0131(14)
C13 0.0281(16) 0.0302(17) 0.070(2) 0.0088(13) -0.0089(15) -0.0117(15)
C14 0.0229(14) 0.0239(15) 0.0426(16) 0.0026(12) 0.0015(12) -0.0045(12)
C15 0.0224(14) 0.0272(15) 0.0347(15) 0.0001(12) 0.0035(12) -0.0031(12)
C16 0.0197(13) 0.0236(15) 0.0310(14) -0.0022(11) 0.0064(11) -0.0020(11)
C17 0.0229(14) 0.0282(15) 0.0364(15) -0.0027(12) 0.0005(12) -0.0070(12)
C18 0.0285(15) 0.0206(14) 0.0376(15) -0.0036(12) 0.0040(12) -0.0069(12)
C19 0.0237(14) 0.0206(14) 0.0286(14) -0.0035(11) 0.0073(11) -0.0003(11)
C20 0.0246(14) 0.0179(13) 0.0292(14) -0.0014(11) 0.0065(11) -0.0005(11)
C21 0.0231(14) 0.0167(13) 0.0373(15) 0.0009(11) 0.0034(12) -0.0031(11)
C22 0.0279(15) 0.0236(15) 0.0402(16) -0.0021(12) 0.0047(12) -0.0021(12)
C23 0.0265(16) 0.0268(16) 0.0554(19) -0.0025(12) 0.0112(14) -0.0032(13)
C24 0.0191(14) 0.0331(16) 0.058(2) -0.0006(12) -0.0002(14) -0.0050(14)
C25 0.0306(16) 0.0340(16) 0.0399(16) 0.0034(13) -0.0028(13) 0.0003(13)
C26 0.0295(15) 0.0260(15) 0.0366(16) 0.0014(12) 0.0051(13) -0.0021(12)
C27 0.0391(18) 0.0358(17) 0.058(2) 0.0070(15) 0.0095(15) 0.0110(15)
C28 0.058(2) 0.045(2) 0.054(2) 0.0021(17) 0.0192(17) 0.0142(16)
C29 0.129(4) 0.070 0.092 0.027(3) 0.044(3) 0.037(2)
C30 0.065(2) 0.070(3) 0.091(3) 0.011(2) 0.041(2) 0.022(2)
C31 0.103(3) 0.070 0.092 -0.032(2) 0.039(3) -0.017(2)
C32 0.0243(14) 0.0227(15) 0.0475(17) 0.0019(12) -0.0004(12) -0.0086(13)
C33 0.0349(16) 0.0241(16) 0.058(2) -0.0007(13) 0.0056(14) -0.0039(14)
C34 0.0384(18) 0.0236(16) 0.072(2) -0.0032(13) -0.0015(16) -0.0044(15)
C35 0.048(2) 0.0244(17) 0.078(3) 0.0039(14) 0.0018(18) -0.0190(17)
C36 0.060(2) 0.0347(19) 0.063(2) 0.0000(16) 0.0127(17) -0.0220(17)
C37 0.0410(17) 0.0284(17) 0.0508(19) -0.0020(13) 0.0055(14) -0.0133(14)
C38 0.0303(16) 0.047(2) 0.0444(18) 0.0055(14) 0.0047(14) -0.0183(15)
C39 0.0434(18) 0.051(2) 0.0429(18) -0.0002(15) 0.0113(14) -0.0109(15)
C40 0.089(3) 0.084(3) 0.053(2) -0.005(2) 0.028(2) -0.012(2)
C41 0.059(2) 0.059(2) 0.072(3) 0.0127(19) 0.0016(19) 0.0052(19)
C42 0.050(2) 0.055(2) 0.062(2) -0.0098(17) 0.0176(17) -0.0183(17)
C43 0.0290(15) 0.0209(15) 0.0449(17) 0.0026(12) -0.0028(13) -0.0075(12)
C44 0.0448(19) 0.0342(17) 0.0443(18) 0.0010(14) -0.0036(15) -0.0031(14)
C45 0.063(2) 0.0356(18) 0.050(2) 0.0066(17) -0.0154(18) 0.0010(15)
C46 0.049(2) 0.0381(19) 0.066(2) 0.0114(16) -0.0240(18) -0.0083(17)
C47 0.0306(17) 0.0455(19) 0.062(2) 0.0097(14) -0.0064(15) -0.0137(16)
C48 0.0276(16) 0.0302(16) 0.0472(18) 0.0038(12) -0.0039(13) -0.0122(13)
C49 0.0242(18) 0.051(2) 0.068(2) -0.0001(14) 0.0042(16) -0.0089(17)
C50 0.0284(16) 0.052(2) 0.060(2) 0.0016(14) 0.0097(15) 0.0012(16)
C51 0.0372(19) 0.097(3) 0.058(2) 0.0068(19) 0.0047(16) 0.012(2)
C52 0.052(2) 0.059(2) 0.110(3) -0.0007(19) 0.020(2) 0.009(2)
C53 0.075(3) 0.063(2) 0.066(2) 0.009(2) 0.018(2) -0.0035(19)
C54 0.0214(13) 0.0196(14) 0.0354(15) 0.0000(11) -0.0018(12) -0.0002(11)
C55 0.0271(15) 0.0257(15) 0.0402(16) -0.0027(12) 0.0053(12) -0.0039(12)
C56 0.0332(16) 0.0272(16) 0.0478(18) 0.0042(13) 0.0062(13) -0.0094(13)
C57 0.0332(16) 0.0178(14) 0.0523(18) 0.0050(12) -0.0040(14) -0.0042(13)
C58 0.0360(16) 0.0190(15) 0.0440(17) -0.0003(12) -0.0019(13) 0.0046(12)
C59 0.0250(14) 0.0230(15) 0.0333(15) 0.0003(11) -0.0014(12) 0.0006(11)
C60 0.054(2) 0.0323(19) 0.058(2) -0.0016(16) 0.0210(17) 0.0100(15)
C61 0.064(2) 0.045(2) 0.060(2) 0.0131(17) 0.0294(18) 0.0136(16)
C62 0.104(2) 0.081(2) 0.0676(18) 0.0104(18) 0.0387(17) 0.0036(16)
C63 0.104(2) 0.081(2) 0.0676(18) 0.0104(18) 0.0387(17) 0.0036(16)
C64 0.104(2) 0.081(2) 0.0676(18) 0.0104(18) 0.0387(17) 0.0036(16)
C62A 0.104(2) 0.081(2) 0.0676(18) 0.0104(18) 0.0387(17) 0.0036(16)
C63A 0.104(2) 0.081(2) 0.0676(18) 0.0104(18) 0.0387(17) 0.0036(16)
C64A 0.104(2) 0.081(2) 0.0676(18) 0.0104(18) 0.0387(17) 0.0036(16)
C65 0.0354(18) 0.051(2) 0.059(2) 0.0097(15) -0.0065(15) 0.0035(16)
C66 0.0473(19) 0.0405(19) 0.053(2) -0.0019(16) -0.0111(16) 0.0119(15)
C67 0.047(2) 0.062(2) 0.054(2) -0.0092(18) 0.0060(16) 0.0286(17)
C68 0.0452(19) 0.076(3) 0.0386(18) -0.0037(18) 0.0109(15) 0.0184(17)
C69 0.0448(19) 0.056(2) 0.0444(18) -0.0059(16) 0.0184(15) 0.0014(15)
C70 0.0325(17) 0.0466(19) 0.0537(19) -0.0012(14) 0.0133(14) 0.0065(15)
C71 0.0441(18) 0.0269(15) 0.0442(17) -0.0032(13) 0.0058(14) -0.0008(13)
C72 0.0511(19) 0.0268(16) 0.0412(17) -0.0066(14) 0.0050(15) 0.0031(13)
C73 0.056(2) 0.0424(19) 0.0526(19) -0.0136(16) 0.0281(17) 0.0075(15)
C74 0.0439(19) 0.059(2) 0.052(2) -0.0235(17) 0.0217(16) -0.0028(16)
C75 0.0327(18) 0.066(2) 0.070(2) -0.0063(17) 0.0125(16) 0.0089(19)
C76 0.0387(19) 0.075(3) 0.073(2) 0.0097(18) 0.0201(18) 0.004(2)
C77 0.047(2) 0.054(2) 0.063(2) 0.0179(17) 0.0031(17) -0.0108(17)
C78 0.050(2) 0.062(2) 0.050(2) 0.0131(17) 0.0098(16) -0.0108(17)
C79 0.0476(19) 0.0465(19) 0.0340(16) 0.0014(15) 0.0003(14) -0.0049(14)
C80 0.0374(17) 0.0359(17) 0.0440(17) -0.0052(14) 0.0000(14) -0.0067(13)
C81 0.0258(15) 0.0361(17) 0.058(2) 0.0001(13) -0.0002(14) 0.0008(14)
C82 0.0293(16) 0.0355(17) 0.0530(19) 0.0041(13) -0.0024(14) 0.0035(14)

loop_
_atom_type_symbol
_atom_type_description
_atom_type_scat_dispersion_real
_atom_type_scat_dispersion_imag
_atom_type_scat_source
C C 0.0033 0.0016 'International Tables Vol C Tables 4.2.6.8 and 6.1.1.4'
H H 0.0000 0.0000 'International Tables Vol C Tables 4.2.6.8 and 6.1.1.4'
N N 0.0061 0.0033 'International Tables Vol C Tables 4.2.6.8 and 6.1.1.4'
O O 0.0106 0.0060 'International Tables Vol C Tables 4.2.6.8 and 6.1.1.4'
S S 0.1246 0.1234 'International Tables Vol C Tables 4.2.6.8 and 6.1.1.4'
K K 0.2009 0.2494 'International Tables Vol C Tables 4.2.6.8 and 6.1.1.4'
Fe Fe 0.3463 0.8444 'International Tables Vol C Tables 4.2.6.8 and 6.1.1.4'

loop_
_geom_angle_atom_site_label_1
_geom_angle_atom_site_label_2
_geom_angle_atom_site_label_3
_geom_angle_site_symmetry_1
_geom_angle_site_symmetry_3
_geom_angle
_geom_angle_publ_flag
N1 Fe N3 . . 151.92(8) ?
N1 Fe N4 . . 87.11(8) ?
N3 Fe N4 . . 86.61(8) ?
N1 Fe N2 . . 86.80(8) ?
N3 Fe N2 . . 85.43(8) ?
N4 Fe N2 . . 150.72(8) ?
N1 Fe S . . 100.78(6) ?
N3 Fe S . . 107.30(6) ?
N4 Fe S . . 103.24(6) ?
N2 Fe S . . 106.03(6) ?
O6 K O8 . . 129.28(7) ?
O6 K O7 . . 93.90(6) ?
O8 K O7 . . 60.52(6) ?
O6 K O10 . . 97.01(6) ?
O8 K O10 . . 128.20(6) ?
O7 K O10 . . 99.85(6) ?
O6 K O5 . . 59.85(6) ?
O8 K O5 . . 94.90(6) ?
O7 K O5 . . 121.20(6) ?
O10 K O5 . . 132.29(6) ?
O6 K O9 . . 123.99(7) ?
O8 K O9 . . 100.69(6) ?
O7 K O9 . . 136.96(6) ?
O10 K O9 . . 59.65(5) ?
O5 K O9 . . 97.23(6) ?
O6 K N9 . . 120.80(7) ?
O8 K N9 . . 59.74(7) ?
O7 K N9 . . 120.11(7) ?
O10 K N9 . . 119.64(6) ?
O5 K N9 . . 61.11(7) ?
O9 K N9 . . 60.27(6) ?
O6 K N10 . . 59.46(6) ?
O8 K N10 . . 120.43(6) ?
O7 K N10 . . 60.09(6) ?
O10 K N10 . . 59.92(6) ?
O5 K N10 . . 119.18(6) ?
O9 K N10 . . 119.30(6) ?
N9 K N10 . . 179.56(7) ?
C67 O5 C66 . . 111.9(2) ?
C67 O5 K . . 111.50(17) ?
C66 O5 K . . 112.12(17) ?
C68 O6 C69 . . 112.4(2) ?
C68 O6 K . . 118.13(18) ?
C69 O6 K . . 118.42(17) ?
C72 O7 C73 . . 111.1(2) ?
C72 O7 K . . 112.16(15) ?
C73 O7 K . . 112.26(17) ?
C75 O8 C74 . . 113.2(2) ?
C75 O8 K . . 119.38(18) ?
C74 O8 K . . 115.16(16) ?
C79 O9 C78 . . 112.2(2) ?
C79 O9 K . . 114.18(16) ?
C78 O9 K . . 114.18(18) ?
C80 O10 C81 . . 111.9(2) ?
C80 O10 K . . 114.30(15) ?
C81 O10 K . . 116.10(16) ?
C4 N1 C1 . . 106.5(2) ?
C4 N1 Fe . . 127.09(16) ?
C1 N1 Fe . . 124.55(16) ?
C6 N2 C9 . . 106.5(2) ?
C6 N2 Fe . . 126.43(16) ?
C9 N2 Fe . . 124.98(16) ?
C11 N3 C14 . . 105.9(2) ?
C11 N3 Fe . . 125.25(17) ?
C14 N3 Fe . . 126.77(16) ?
C19 N4 C16 . . 106.4(2) ?
C19 N4 Fe . . 124.68(16) ?
C16 N4 Fe . . 127.90(16) ?
C27 N5 C26 . . 128.4(2) ?
C27 N5 HN5 . . 115.8 ?
C26 N5 HN5 . . 115.8 ?
C38 N6 C37 . . 130.1(3) ?
C38 N6 HN6 . . 114.9 ?
C37 N6 HN6 . . 114.9 ?
C49 N7 C48 . . 130.7(2) ?
C49 N7 HN7 . . 114.6 ?
C48 N7 HN7 . . 114.6 ?
C60 N8 C59 . . 127.6(2) ?
C60 N8 HN8 . . 116.2 ?
C59 N8 HN8 . . 116.2 ?
C65 N9 C77 . . 109.9(3) ?
C65 N9 C76 . . 110.3(3) ?
C77 N9 C76 . . 109.8(3) ?
C65 N9 K . . 107.88(18) ?
C77 N9 K . . 109.75(18) ?
C76 N9 K . . 109.17(19) ?
C70 N10 C71 . . 109.9(2) ?
C70 N10 C82 . . 110.5(2) ?
C71 N10 C82 . . 109.3(2) ?
C70 N10 K . . 109.76(16) ?
C71 N10 K . . 108.41(16) ?
C82 N10 K . . 108.92(16) ?
N1 C1 C20 . . 125.1(2) ?
N1 C1 C2 . . 109.4(2) ?
C20 C1 C2 . . 125.3(2) ?
C3 C2 C1 . . 107.4(2) ?
C3 C2 H2 . . 126.3 ?
C1 C2 H2 . . 126.3 ?
C2 C3 C4 . . 106.8(2) ?
C2 C3 H3 . . 126.6 ?
C4 C3 H3 . . 126.6 ?
N1 C4 C5 . . 125.1(2) ?
N1 C4 C3 . . 109.9(2) ?
C5 C4 C3 . . 125.1(2) ?
C6 C5 C4 . . 125.8(2) ?
C6 C5 C21 . . 117.1(2) ?
C4 C5 C21 . . 117.1(2) ?
N2 C6 C5 . . 125.5(2) ?
N2 C6 C7 . . 109.6(2) ?
C5 C6 C7 . . 124.8(2) ?
C8 C7 C6 . . 107.1(2) ?
C8 C7 H7 . . 126.4 ?
C6 C7 H7 . . 126.4 ?
C7 C8 C9 . . 107.1(2) ?
C7 C8 H8 . . 126.5 ?
C9 C8 H8 . . 126.5 ?
N2 C9 C10 . . 124.9(2) ?
N2 C9 C8 . . 109.7(2) ?
C10 C9 C8 . . 125.3(2) ?
C9 C10 C11 . . 125.5(2) ?
C9 C10 C32 . . 117.8(2) ?
C11 C10 C32 . . 116.8(2) ?
N3 C11 C10 . . 124.9(2) ?
N3 C11 C12 . . 110.2(2) ?
C10 C11 C12 . . 124.8(2) ?
C13 C12 C11 . . 107.1(2) ?
C13 C12 H12 . . 126.5 ?
C11 C12 H12 . . 126.5 ?
C12 C13 C14 . . 107.2(2) ?
C12 C13 H13 . . 126.4 ?
C14 C13 H13 . . 126.4 ?
N3 C14 C15 . . 125.4(2) ?
N3 C14 C13 . . 109.6(2) ?
C15 C14 C13 . . 125.0(2) ?
C16 C15 C14 . . 125.8(2) ?
C16 C15 C43 . . 120.1(2) ?
C14 C15 C43 . . 114.1(2) ?
N4 C16 C15 . . 124.9(2) ?
N4 C16 C17 . . 109.7(2) ?
C15 C16 C17 . . 125.4(2) ?
C18 C17 C16 . . 107.1(2) ?
C18 C17 H17 . . 126.5 ?
C16 C17 H17 . . 126.5 ?
C17 C18 C19 . . 107.0(2) ?
C17 C18 H18 . . 126.5 ?
C19 C18 H18 . . 126.5 ?
N4 C19 C20 . . 125.0(2) ?
N4 C19 C18 . . 109.8(2) ?
C20 C19 C18 . . 125.0(2) ?
C1 C20 C19 . . 125.9(2) ?
C1 C20 C54 . . 115.7(2) ?
C19 C20 C54 . . 118.2(2) ?
C22 C21 C26 . . 118.8(2) ?
C22 C21 C5 . . 120.8(2) ?
C26 C21 C5 . . 120.4(2) ?
C23 C22 C21 . . 121.2(3) ?
C23 C22 H22 . . 119.4 ?
C21 C22 H22 . . 119.4 ?
C22 C23 C24 . . 119.3(3) ?
C22 C23 H23 . . 120.4 ?
C24 C23 H23 . . 120.4 ?
C25 C24 C23 . . 120.6(3) ?
C25 C24 H24 . . 119.7 ?
C23 C24 H24 . . 119.7 ?
C24 C25 C26 . . 120.2(3) ?
C24 C25 H25 . . 119.9 ?
C26 C25 H25 . . 119.9 ?
C25 C26 C21 . . 119.8(3) ?
C25 C26 N5 . . 122.6(2) ?
C21 C26 N5 . . 117.5(2) ?
O1 C27 N5 . . 121.7(3) ?
O1 C27 C28 . . 122.3(3) ?
N5 C27 C28 . . 116.0(3) ?
C30 C28 C29 . . 109.2(3) ?
C30 C28 C31 . . 108.8(3) ?
C29 C28 C31 . . 109.8(3) ?
C30 C28 C27 . . 113.9(3) ?
C29 C28 C27 . . 108.2(3) ?
C31 C28 C27 . . 106.8(3) ?
C28 C29 H29A . . 109.5 ?
C28 C29 H29B . . 109.5 ?
H29A C29 H29B . . 109.5 ?
C28 C29 H29C . . 109.5 ?
H29A C29 H29C . . 109.5 ?
H29B C29 H29C . . 109.5 ?
C28 C30 H30A . . 109.5 ?
C28 C30 H30B . . 109.5 ?
H30A C30 H30B . . 109.5 ?
C28 C30 H30C . . 109.5 ?
H30A C30 H30C . . 109.5 ?
H30B C30 H30C . . 109.5 ?
C28 C31 H31A . . 109.5 ?
C28 C31 H31B . . 109.5 ?
H31A C31 H31B . . 109.5 ?
C28 C31 H31C . . 109.5 ?
H31A C31 H31C . . 109.5 ?
H31B C31 H31C . . 109.5 ?
C33 C32 C37 . . 119.0(3) ?
C33 C32 C10 . . 121.2(3) ?
C37 C32 C10 . . 119.7(3) ?
C32 C33 C34 . . 121.2(3) ?
C32 C33 H33 . . 119.4 ?
C34 C33 H33 . . 119.4 ?
C35 C34 C33 . . 119.0(3) ?
C35 C34 H34 . . 120.5 ?
C33 C34 H34 . . 120.5 ?
C34 C35 C36 . . 121.3(3) ?
C34 C35 H35 . . 119.4 ?
C36 C35 H35 . . 119.4 ?
C35 C36 C37 . . 119.7(3) ?
C35 C36 H36 . . 120.2 ?
C37 C36 H36 . . 120.2 ?
C36 C37 C32 . . 119.8(3) ?
C36 C37 N6 . . 123.3(3) ?
C32 C37 N6 . . 116.9(2) ?
O2 C38 N6 . . 121.3(3) ?
O2 C38 C39 . . 123.0(3) ?
N6 C38 C39 . . 115.6(3) ?
C38 C39 C42 . . 111.1(3) ?
C38 C39 C40 . . 107.9(3) ?
C42 C39 C40 . . 109.0(3) ?
C38 C39 C41 . . 109.4(3) ?
C42 C39 C41 . . 109.8(3) ?
C40 C39 C41 . . 109.6(3) ?
C39 C40 H40A . . 109.5 ?
C39 C40 H40B . . 109.5 ?
H40A C40 H40B . . 109.5 ?
C39 C40 H40C . . 109.5 ?
H40A C40 H40C . . 109.5 ?
H40B C40 H40C . . 109.5 ?
C39 C41 H41A . . 109.5 ?
C39 C41 H41B . . 109.5 ?
H41A C41 H41B . . 109.5 ?
C39 C41 H41C . . 109.5 ?
H41A C41 H41C . . 109.5 ?
H41B C41 H41C . . 109.5 ?
C39 C42 H42A . . 109.5 ?
C39 C42 H42B . . 109.5 ?
H42A C42 H42B . . 109.5 ?
C39 C42 H42C . . 109.5 ?
H42A C42 H42C . . 109.5 ?
H42B C42 H42C . . 109.5 ?
C44 C43 C48 . . 119.3(3) ?
C44 C43 C15 . . 119.6(3) ?
C48 C43 C15 . . 120.7(3) ?
C43 C44 C45 . . 120.8(3) ?
C43 C44 H44 . . 119.6 ?
C45 C44 H44 . . 119.6 ?
C46 C45 C44 . . 119.8(3) ?
C46 C45 H45 . . 120.1 ?
C44 C45 H45 . . 120.1 ?
C45 C46 C47 . . 120.6(3) ?
C45 C46 H46 . . 119.7 ?
C47 C46 H46 . . 119.7 ?
C46 C47 C48 . . 119.9(3) ?
C46 C47 H47 . . 120.0 ?
C48 C47 H47 . . 120.0 ?
C47 C48 C43 . . 119.7(3) ?
C47 C48 N7 . . 123.2(3) ?
C43 C48 N7 . . 117.1(2) ?
O3 C49 N7 . . 122.4(3) ?
O3 C49 C50 . . 121.0(3) ?
N7 C49 C50 . . 116.6(3) ?
C49 C50 C51 . . 114.6(3) ?
C49 C50 C53 . . 106.9(3) ?
C51 C50 C53 . . 109.4(3) ?
C49 C50 C52 . . 108.2(3) ?
C51 C50 C52 . . 109.3(3) ?
C53 C50 C52 . . 108.2(3) ?
C50 C51 H51A . . 109.5 ?
C50 C51 H51B . . 109.5 ?
H51A C51 H51B . . 109.5 ?
C50 C51 H51C . . 109.5 ?
H51A C51 H51C . . 109.5 ?
H51B C51 H51C . . 109.5 ?
C50 C52 H52A . . 109.5 ?
C50 C52 H52B . . 109.5 ?
H52A C52 H52B . . 109.5 ?
C50 C52 H52C . . 109.5 ?
H52A C52 H52C . . 109.5 ?
H52B C52 H52C . . 109.5 ?
C50 C53 H53A . . 109.5 ?
C50 C53 H53B . . 109.5 ?
H53A C53 H53B . . 109.5 ?
C50 C53 H53C . . 109.5 ?
H53A C53 H53C . . 109.5 ?
H53B C53 H53C . . 109.5 ?
C55 C54 C59 . . 117.8(2) ?
C55 C54 C20 . . 119.7(2) ?
C59 C54 C20 . . 122.4(2) ?
C56 C55 C54 . . 122.4(3) ?
C56 C55 H55 . . 118.8 ?
C54 C55 H55 . . 118.8 ?
C55 C56 C57 . . 118.7(3) ?
C55 C56 H56 . . 120.7 ?
C57 C56 H56 . . 120.7 ?
C58 C57 C56 . . 120.8(3) ?
C58 C57 H57 . . 119.6 ?
C56 C57 H57 . . 119.6 ?
C57 C58 C59 . . 120.5(3) ?
C57 C58 H58 . . 119.7 ?
C59 C58 H58 . . 119.7 ?
C58 C59 C54 . . 119.8(3) ?
C58 C59 N8 . . 121.9(2) ?
C54 C59 N8 . . 118.2(2) ?
O4 C60 N8 . . 121.4(3) ?
O4 C60 C61 . . 120.4(3) ?
N8 C60 C61 . . 118.3(3) ?
C62A C61 C62 . . 53.2(11) ?
C62A C61 C60 . . 111.9(10) ?
C62 C61 C60 . . 108.2(3) ?
C62A C61 C64 . . 139.7(10) ?
C62 C61 C64 . . 108.6(4) ?
C60 C61 C64 . . 108.0(3) ?
C62A C61 C63 . . 55.9(12) ?
C62 C61 C63 . . 106.5(4) ?
C60 C61 C63 . . 112.9(3) ?
C64 C61 C63 . . 112.5(4) ?
C62A C61 C63A . . 123.4(15) ?
C62 C61 C63A . . 141.4(9) ?
C60 C61 C63A . . 107.4(9) ?
C64 C61 C63A . . 45.2(10) ?
C63 C61 C63A . . 72.1(11) ?
C62A C61 C64A . . 115.5(14) ?
C62 C61 C64A . . 64.1(9) ?
C60 C61 C64A . . 99.3(9) ?
C64 C61 C64A . . 50.8(9) ?
C63 C61 C64A . . 147.6(9) ?
C63A C61 C64A . . 95.9(13) ?
C61 C62 H62A . . 109.5 ?
C61 C62 H62B . . 109.5 ?
C61 C62 H62C . . 109.5 ?
C61 C63 H63A . . 109.5 ?
C61 C63 H63B . . 109.5 ?
C61 C63 H63C . . 109.5 ?
C61 C64 H64A . . 109.5 ?
C61 C64 H64B . . 109.5 ?
C61 C64 H64C . . 109.5 ?
C61 C62A H62D . . 109.5 ?
C61 C62A H62E . . 109.5 ?
H62D C62A H62E . . 109.5 ?
C61 C62A H62F . . 109.5 ?
H62D C62A H62F . . 109.5 ?
H62E C62A H62F . . 109.5 ?
C61 C63A H63D . . 109.5 ?
C61 C63A H63E . . 109.5 ?
H63D C63A H63E . . 109.5 ?
C61 C63A H63F . . 109.5 ?
H63D C63A H63F . . 109.5 ?
H63E C63A H63F . . 109.5 ?
C61 C64A H64D . . 109.5 ?
C61 C64A H64E . . 109.5 ?
H64D C64A H64E . . 109.5 ?
C61 C64A H64F . . 109.5 ?
H64D C64A H64F . . 109.5 ?
H64E C64A H64F . . 109.5 ?
N9 C65 C66 . . 113.5(3) ?
N9 C65 H65A . . 108.9 ?
C66 C65 H65A . . 108.9 ?
N9 C65 H65B . . 108.9 ?
C66 C65 H65B . . 108.9 ?
H65A C65 H65B . . 107.7 ?
O5 C66 C65 . . 109.3(3) ?
O5 C66 H66A . . 109.8 ?
C65 C66 H66A . . 109.8 ?
O5 C66 H66B . . 109.8 ?
C65 C66 H66B . . 109.8 ?
H66A C66 H66B . . 108.3 ?
O5 C67 C68 . . 109.9(3) ?
O5 C67 H67A . . 109.7 ?
C68 C67 H67A . . 109.7 ?
O5 C67 H67B . . 109.7 ?
C68 C67 H67B . . 109.7 ?
H67A C67 H67B . . 108.2 ?
O6 C68 C67 . . 108.6(3) ?
O6 C68 H68A . . 110.0 ?
C67 C68 H68A . . 110.0 ?
O6 C68 H68B . . 110.0 ?
C67 C68 H68B . . 110.0 ?
H68A C68 H68B . . 108.4 ?
O6 C69 C70 . . 109.1(3) ?
O6 C69 H69A . . 109.9 ?
C70 C69 H69A . . 109.9 ?
O6 C69 H69B . . 109.9 ?
C70 C69 H69B . . 109.9 ?
H69A C69 H69B . . 108.3 ?
N10 C70 C69 . . 113.4(2) ?
N10 C70 H70A . . 108.9 ?
C69 C70 H70A . . 108.9 ?
N10 C70 H70B . . 108.9 ?
C69 C70 H70B . . 108.9 ?
H70A C70 H70B . . 107.7 ?
N10 C71 C72 . . 112.8(2) ?
N10 C71 H71A . . 109.0 ?
C72 C71 H71A . . 109.0 ?
N10 C71 H71B . . 109.0 ?
C72 C71 H71B . . 109.0 ?
H71A C71 H71B . . 107.8 ?
O7 C72 C71 . . 108.2(2) ?
O7 C72 H72A . . 110.1 ?
C71 C72 H72A . . 110.1 ?
O7 C72 H72B . . 110.1 ?
C71 C72 H72B . . 110.1 ?
H72A C72 H72B . . 108.4 ?
O7 C73 C74 . . 109.8(2) ?
O7 C73 H73A . . 109.7 ?
C74 C73 H73A . . 109.7 ?
O7 C73 H73B . . 109.7 ?
C74 C73 H73B . . 109.7 ?
H73A C73 H73B . . 108.2 ?
O8 C74 C73 . . 108.9(3) ?
O8 C74 H74A . . 109.9 ?
C73 C74 H74A . . 109.9 ?
O8 C74 H74B . . 109.9 ?
C73 C74 H74B . . 109.9 ?
H74A C74 H74B . . 108.3 ?
O8 C75 C76 . . 108.8(3) ?
O8 C75 H75A . . 109.9 ?
C76 C75 H75A . . 109.9 ?
O8 C75 H75B . . 109.9 ?
C76 C75 H75B . . 109.9 ?
H75A C75 H75B . . 108.3 ?
N9 C76 C75 . . 113.5(3) ?
N9 C76 H76A . . 108.9 ?
C75 C76 H76A . . 108.9 ?
N9 C76 H76B . . 108.9 ?
C75 C76 H76B . . 108.9 ?
H76A C76 H76B . . 107.7 ?
N9 C77 C78 . . 113.7(3) ?
N9 C77 H77A . . 108.8 ?
C78 C77 H77A . . 108.8 ?
N9 C77 H77B . . 108.8 ?
C78 C77 H77B . . 108.8 ?
H77A C77 H77B . . 107.7 ?
O9 C78 C77 . . 109.3(3) ?
O9 C78 H78A . . 109.8 ?
C77 C78 H78A . . 109.8 ?
O9 C78 H78B . . 109.8 ?
C77 C78 H78B . . 109.8 ?
H78A C78 H78B . . 108.3 ?
O9 C79 C80 . . 109.4(2) ?
O9 C79 H79A . . 109.8 ?
C80 C79 H79A . . 109.8 ?
O9 C79 H79B . . 109.8 ?
C80 C79 H79B . . 109.8 ?
H79A C79 H79B . . 108.2 ?
O10 C80 C79 . . 109.3(2) ?
O10 C80 H80A . . 109.8 ?
C79 C80 H80A . . 109.8 ?
O10 C80 H80B . . 109.8 ?
C79 C80 H80B . . 109.8 ?
H80A C80 H80B . . 108.3 ?
O10 C81 C82 . . 108.5(2) ?
O10 C81 H81A . . 110.0 ?
C82 C81 H81A . . 110.0 ?
O10 C81 H81B . . 110.0 ?
C82 C81 H81B . . 110.0 ?
H81A C81 H81B . . 108.4 ?
N10 C82 C81 . . 113.3(2) ?
N10 C82 H82A . . 108.9 ?
C81 C82 H82A . . 108.9 ?
N10 C82 H82B . . 108.9 ?
C81 C82 H82B . . 108.9 ?
H82A C82 H82B . . 107.7 ?

loop_
_geom_bond_atom_site_label_1
_geom_bond_atom_site_label_2
_geom_bond_site_symmetry_2
_geom_bond_distance
_geom_bond_publ_flag
Fe N1 . 2.087(2) ?
Fe N3 . 2.099(2) ?
Fe N4 . 2.104(2) ?
Fe N2 . 2.115(2) ?
Fe S . 2.3123(8) ?
K O6 . 2.797(2) ?
K O8 . 2.799(2) ?
K O7 . 2.831(2) ?
K O10 . 2.8402(19) ?
K O5 . 2.846(2) ?
K O9 . 2.848(2) ?
K N9 . 3.018(3) ?
K N10 . 3.052(2) ?
O1 C27 . 1.212(4) ?
O2 C38 . 1.213(4) ?
O3 C49 . 1.221(4) ?
O4 C60 . 1.212(4) ?
O5 C67 . 1.419(4) ?
O5 C66 . 1.421(4) ?
O6 C68 . 1.405(4) ?
O6 C69 . 1.414(4) ?
O7 C72 . 1.417(3) ?
O7 C73 . 1.421(3) ?
O8 C75 . 1.410(4) ?
O8 C74 . 1.419(4) ?
O9 C79 . 1.418(3) ?
O9 C78 . 1.422(4) ?
O10 C80 . 1.420(3) ?
O10 C81 . 1.433(3) ?
N1 C4 . 1.372(3) ?
N1 C1 . 1.376(3) ?
N2 C6 . 1.365(3) ?
N2 C9 . 1.376(3) ?
N3 C11 . 1.372(3) ?
N3 C14 . 1.376(3) ?
N4 C19 . 1.371(3) ?
N4 C16 . 1.372(3) ?
N5 C27 . 1.357(4) ?
N5 C26 . 1.411(3) ?
N5 HN5 . 0.8800 ?
N6 C38 . 1.353(4) ?
N6 C37 . 1.414(4) ?
N6 HN6 . 0.8800 ?
N7 C49 . 1.361(4) ?
N7 C48 . 1.401(4) ?
N7 HN7 . 0.8800 ?
N8 C60 . 1.347(4) ?
N8 C59 . 1.419(3) ?
N8 HN8 . 0.8800 ?
N9 C65 . 1.473(4) ?
N9 C77 . 1.474(4) ?
N9 C76 . 1.482(4) ?
N10 C70 . 1.461(4) ?
N10 C71 . 1.470(4) ?
N10 C82 . 1.475(4) ?
C1 C20 . 1.402(4) ?
C1 C2 . 1.444(4) ?
C2 C3 . 1.352(4) ?
C2 H2 . 0.9500 ?
C3 C4 . 1.445(4) ?
C3 H3 . 0.9500 ?
C4 C5 . 1.402(4) ?
C5 C6 . 1.401(4) ?
C5 C21 . 1.503(4) ?
C6 C7 . 1.448(4) ?
C7 C8 . 1.346(4) ?
C7 H7 . 0.9500 ?
C8 C9 . 1.438(4) ?
C8 H8 . 0.9500 ?
C9 C10 . 1.399(4) ?
C10 C11 . 1.403(4) ?
C10 C32 . 1.503(4) ?
C11 C12 . 1.435(4) ?
C12 C13 . 1.347(4) ?
C12 H12 . 0.9500 ?
C13 C14 . 1.442(4) ?
C13 H13 . 0.9500 ?
C14 C15 . 1.407(4) ?
C15 C16 . 1.397(4) ?
C15 C43 . 1.508(4) ?
C16 C17 . 1.441(4) ?
C17 C18 . 1.353(4) ?
C17 H17 . 0.9500 ?
C18 C19 . 1.440(4) ?
C18 H18 . 0.9500 ?
C19 C20 . 1.410(4) ?
C20 C54 . 1.500(3) ?
C21 C22 . 1.388(4) ?
C21 C26 . 1.401(4) ?
C22 C23 . 1.381(4) ?
C22 H22 . 0.9500 ?
C23 C24 . 1.387(4) ?
C23 H23 . 0.9500 ?
C24 C25 . 1.375(4) ?
C24 H24 . 0.9500 ?
C25 C26 . 1.390(4) ?
C25 H25 . 0.9500 ?
C27 C28 . 1.530(4) ?
C28 C30 . 1.514(5) ?
C28 C29 . 1.514(5) ?
C28 C31 . 1.525(5) ?
C29 H29A . 0.9800 ?
C29 H29B . 0.9800 ?
C29 H29C . 0.9800 ?
C30 H30A . 0.9800 ?
C30 H30B . 0.9800 ?
C30 H30C . 0.9800 ?
C31 H31A . 0.9800 ?
C31 H31B . 0.9800 ?
C31 H31C . 0.9800 ?
C32 C33 . 1.379(4) ?
C32 C37 . 1.404(4) ?
C33 C34 . 1.394(4) ?
C33 H33 . 0.9500 ?
C34 C35 . 1.369(5) ?
C34 H34 . 0.9500 ?
C35 C36 . 1.383(5) ?
C35 H35 . 0.9500 ?
C36 C37 . 1.389(4) ?
C36 H36 . 0.9500 ?
C38 C39 . 1.508(5) ?
C39 C42 . 1.526(4) ?
C39 C40 . 1.537(5) ?
C39 C41 . 1.542(5) ?
C40 H40A . 0.9800 ?
C40 H40B . 0.9800 ?
C40 H40C . 0.9800 ?
C41 H41A . 0.9800 ?
C41 H41B . 0.9800 ?
C41 H41C . 0.9800 ?
C42 H42A . 0.9800 ?
C42 H42B . 0.9800 ?
C42 H42C . 0.9800 ?
C43 C44 . 1.383(4) ?
C43 C48 . 1.400(4) ?
C44 C45 . 1.387(4) ?
C44 H44 . 0.9500 ?
C45 C46 . 1.375(5) ?
C45 H45 . 0.9500 ?
C46 C47 . 1.382(5) ?
C46 H46 . 0.9500 ?
C47 C48 . 1.395(4) ?
C47 H47 . 0.9500 ?
C49 C50 . 1.520(5) ?
C50 C51 . 1.523(4) ?
C50 C53 . 1.530(5) ?
C50 C52 . 1.533(5) ?
C51 H51A . 0.9800 ?
C51 H51B . 0.9800 ?
C51 H51C . 0.9800 ?
C52 H52A . 0.9800 ?
C52 H52B . 0.9800 ?
C52 H52C . 0.9800 ?
C53 H53A . 0.9800 ?
C53 H53B . 0.9800 ?
C53 H53C . 0.9800 ?
C54 C55 . 1.388(4) ?
C54 C59 . 1.403(4) ?
C55 C56 . 1.381(4) ?
C55 H55 . 0.9500 ?
C56 C57 . 1.382(4) ?
C56 H56 . 0.9500 ?
C57 C58 . 1.368(4) ?
C57 H57 . 0.9500 ?
C58 C59 . 1.394(4) ?
C58 H58 . 0.9500 ?
C60 C61 . 1.524(5) ?
C61 C62A . 1.418(15) ?
C61 C62 . 1.520(6) ?
C61 C64 . 1.527(6) ?
C61 C63 . 1.555(6) ?
C61 C63A . 1.563(15) ?
C61 C64A . 1.630(16) ?
C62 H62A . 0.9800 ?
C62 H62B . 0.9800 ?
C62 H62C . 0.9800 ?
C63 H63A . 0.9800 ?
C63 H63B . 0.9800 ?
C63 H63C . 0.9800 ?
C64 H64A . 0.9800 ?
C64 H64B . 0.9800 ?
C64 H64C . 0.9800 ?
C62A H62D . 0.9800 ?
C62A H62E . 0.9800 ?
C62A H62F . 0.9800 ?
C63A H63D . 0.9800 ?
C63A H63E . 0.9800 ?
C63A H63F . 0.9800 ?
C64A H64D . 0.9800 ?
C64A H64E . 0.9800 ?
C64A H64F . 0.9800 ?
C65 C66 . 1.493(5) ?
C65 H65A . 0.9900 ?
C65 H65B . 0.9900 ?
C66 H66A . 0.9900 ?
C66 H66B . 0.9900 ?
C67 C68 . 1.501(5) ?
C67 H67A . 0.9900 ?
C67 H67B . 0.9900 ?
C68 H68A . 0.9900 ?
C68 H68B . 0.9900 ?
C69 C70 . 1.508(4) ?
C69 H69A . 0.9900 ?
C69 H69B . 0.9900 ?
C70 H70A . 0.9900 ?
C70 H70B . 0.9900 ?
C71 C72 . 1.497(4) ?
C71 H71A . 0.9900 ?
C71 H71B . 0.9900 ?
C72 H72A . 0.9900 ?
C72 H72B . 0.9900 ?
C73 C74 . 1.485(5) ?
C73 H73A . 0.9900 ?
C73 H73B . 0.9900 ?
C74 H74A . 0.9900 ?
C74 H74B . 0.9900 ?
C75 C76 . 1.493(5) ?
C75 H75A . 0.9900 ?
C75 H75B . 0.9900 ?
C76 H76A . 0.9900 ?
C76 H76B . 0.9900 ?
C77 C78 . 1.495(5) ?
C77 H77A . 0.9900 ?
C77 H77B . 0.9900 ?
C78 H78A . 0.9900 ?
C78 H78B . 0.9900 ?
C79 C80 . 1.479(4) ?
C79 H79A . 0.9900 ?
C79 H79B . 0.9900 ?
C80 H80A . 0.9900 ?
C80 H80B . 0.9900 ?
C81 C82 . 1.501(4) ?
C81 H81A . 0.9900 ?
C81 H81B . 0.9900 ?
C82 H82A . 0.9900 ?
C82 H82B . 0.9900 ?
